data_7005866
loop_
_publ_author_name
'Adam, Fatima I.'
'Hogarth, Graeme'
'Richards, Idris'
'Sanchez, Benjamin E.'

_publ_section_title
;
 Models of the iron-only hydrogenase: structural studies of chelating
 diphosphine complexes [Fe2(CO)4(micro-pdt)(kappa2P,P'-diphosphine)].
;
_journal_issue 24
_journal_name_full 'Dalton transactions (Cambridge, England : 2003)'
_journal_page_first 2495
_journal_page_last 2498
_journal_paper_doi 10.1039/b706123b
_journal_year 2007
_chemical_formula_sum 'C34 H31 Fe2 N O4 P2 S2'
_chemical_formula_weight 755.36
_chemical_name_systematic
;
?
;
_space_group_IT_number 14
_symmetry_cell_setting monoclinic
_symmetry_space_group_name_Hall '-P 2yn'
_symmetry_space_group_name_H-M 'P 1 21/n 1'
_atom_sites_solution_hydrogens geom
_atom_sites_solution_primary direct
_atom_sites_solution_secondary difmap
_audit_creation_method SHELXL-97
_cell_angle_alpha 90.00
_cell_angle_beta 100.9190(10)
_cell_angle_gamma 90.00
_cell_formula_units_Z 4
_cell_length_a 9.8036(6)
_cell_length_b 17.9672(12)
_cell_length_c 18.4965(12)
_cell_measurement_temperature 423(2)
_cell_volume 3199.0(4)
_computing_cell_refinement 'Bruker SAINT'
_computing_data_collection 'Bruker SMART'
_computing_data_reduction 'Bruker SAINT'
_computing_structure_refinement 'SHELXL-97 (Sheldrick, 1997)'
_computing_structure_solution 'SHELXS-97 (Sheldrick, 1990)'
_diffrn_ambient_temperature 423(2)
_diffrn_measured_fraction_theta_full 0.998
_diffrn_measured_fraction_theta_max 0.962
_diffrn_measurement_device_type 'Bruker SMART APEX diffractometer'
_diffrn_measurement_method '\w rotation with narrow frames'
_diffrn_radiation_monochromator graphite
_diffrn_radiation_source 'fine-focus sealed tube'
_diffrn_radiation_type MoK\a
_diffrn_radiation_wavelength 0.71073
_diffrn_reflns_av_R_equivalents 0.0281
_diffrn_reflns_av_sigmaI/netI 0.0304
_diffrn_reflns_limit_h_max 12
_diffrn_reflns_limit_h_min -12
_diffrn_reflns_limit_k_max 23
_diffrn_reflns_limit_k_min -23
_diffrn_reflns_limit_l_max 23
_diffrn_reflns_limit_l_min -24
_diffrn_reflns_number 27778
_diffrn_reflns_theta_full 26.00
_diffrn_reflns_theta_max 28.29
_diffrn_reflns_theta_min 1.59
_exptl_absorpt_coefficient_mu 1.178
_exptl_absorpt_correction_T_max 0.9544
_exptl_absorpt_correction_T_min 0.8159
_exptl_absorpt_correction_type multi-scan
_exptl_crystal_colour red
_exptl_crystal_density_diffrn 1.568
_exptl_crystal_density_method 'not measured'
_exptl_crystal_description plate
_exptl_crystal_F_000 1552
_exptl_crystal_size_max 0.18
_exptl_crystal_size_mid 0.16
_exptl_crystal_size_min 0.04
_refine_diff_density_max 0.746
_refine_diff_density_min -0.352
_refine_diff_density_rms 0.078
_refine_ls_extinction_method none
_refine_ls_goodness_of_fit_ref 1.057
_refine_ls_hydrogen_treatment constr
_refine_ls_matrix_type full
_refine_ls_number_parameters 406
_refine_ls_number_reflns 7641
_refine_ls_number_restraints 0
_refine_ls_restrained_S_all 1.057
_refine_ls_R_factor_all 0.0401
_refine_ls_R_factor_gt 0.0330
_refine_ls_shift/su_max 0.001
_refine_ls_shift/su_mean 0.000
_refine_ls_structure_factor_coef Fsqd
_refine_ls_weighting_details 'calc w=1/[\s^2^(Fo^2^)+(0.0451P)^2^+1.2266P] where P=(Fo^2^+2Fc^2^)/3'
_refine_ls_weighting_scheme calc
_refine_ls_wR_factor_gt 0.0813
_refine_ls_wR_factor_ref 0.0843
_reflns_number_gt 6556
_reflns_number_total 7641
_reflns_threshold_expression I>2\s(I)
_cod_data_source_file b706123b.txt
_cod_data_source_block str0459
_cod_original_sg_symbol_H-M P21/n
_cod_database_code 7005866

loop_
_symmetry_equiv_pos_as_xyz
'x, y, z'
'-x+1/2, y+1/2, -z+1/2'
'-x, -y, -z'
'x-1/2, -y-1/2, z-1/2'

loop_
_atom_site_label
_atom_site_type_symbol
_atom_site_fract_x
_atom_site_fract_y
_atom_site_fract_z
_atom_site_U_iso_or_equiv
_atom_site_adp_type
_atom_site_occupancy
_atom_site_symmetry_multiplicity
_atom_site_calc_flag
_atom_site_refinement_flags
_atom_site_disorder_assembly
_atom_site_disorder_group
Fe1 Fe 0.65872(3) 0.678835(14) 0.215303(14) 0.01544(7) Uani 1 1 d . . .
Fe2 Fe 0.54249(3) 0.614895(15) 0.092700(14) 0.01765(7) Uani 1 1 d . . .
P1 P 0.87033(5) 0.63464(3) 0.25595(2) 0.01520(10) Uani 1 1 d . . .
P2 P 0.65150(5) 0.60552(3) 0.31093(2) 0.01530(10) Uani 1 1 d . . .
S1 S 0.43198(5) 0.67838(3) 0.17030(3) 0.02083(11) Uani 1 1 d . . .
S2 S 0.68892(5) 0.71357(3) 0.10416(3) 0.02077(10) Uani 1 1 d . . .
N1 N 0.82373(15) 0.58311(8) 0.32540(8) 0.0167(3) Uani 1 1 d . . .
O1 O 0.67460(19) 0.83051(8) 0.26881(9) 0.0364(4) Uani 1 1 d . . .
O2 O 0.32712(17) 0.62616(9) -0.04110(8) 0.0354(4) Uani 1 1 d . . .
O3 O 0.74895(16) 0.53793(10) 0.02516(9) 0.0374(4) Uani 1 1 d . . .
O4 O 0.4524(2) 0.46845(9) 0.13421(9) 0.0448(5) Uani 1 1 d . . .
C1 C 0.6728(2) 0.76839(11) 0.25248(10) 0.0234(4) Uani 1 1 d . . .
C2 C 0.4128(2) 0.62311(11) 0.01039(11) 0.0238(4) Uani 1 1 d . . .
C3 C 0.6710(2) 0.56772(11) 0.05337(11) 0.0243(4) Uani 1 1 d . . .
C4 C 0.4871(2) 0.52699(12) 0.12230(11) 0.0269(4) Uani 1 1 d . . .
C5 C 0.3799(2) 0.77099(12) 0.13309(12) 0.0309(5) Uani 1 1 d . . .
H5A H 0.2793 0.7723 0.1203 0.037 Uiso 1 1 calc R . .
H5B H 0.4080 0.8072 0.1719 0.037 Uiso 1 1 calc R . .
C6 C 0.4371(2) 0.79567(12) 0.06620(12) 0.0312(5) Uani 1 1 d . . .
H6A H 0.4041 0.7615 0.0261 0.037 Uiso 1 1 calc R . .
H6B H 0.3994 0.8444 0.0513 0.037 Uiso 1 1 calc R . .
C7 C 0.5940(2) 0.79988(11) 0.07695(12) 0.0297(5) Uani 1 1 d . . .
H7A H 0.6260 0.8373 0.1141 0.036 Uiso 1 1 calc R . .
H7B H 0.6182 0.8170 0.0313 0.036 Uiso 1 1 calc R . .
C8 C 0.9092(2) 0.56109(11) 0.39669(10) 0.0225(4) Uani 1 1 d . . .
H8A H 0.8498 0.5369 0.4260 0.027 Uiso 1 1 calc R . .
H8B H 0.9464 0.6057 0.4228 0.027 Uiso 1 1 calc R . .
C9 C 1.0264(2) 0.51031(13) 0.39082(11) 0.0301(5) Uani 1 1 d . . .
H9A H 1.0067 0.4664 0.3642 0.036 Uiso 1 1 calc R . .
C10 C 1.1563(3) 0.52407(17) 0.42118(13) 0.0465(7) Uani 1 1 d . . .
H10A H 1.1790 0.5675 0.4481 0.056 Uiso 1 1 calc R . .
H10B H 1.2257 0.4903 0.4158 0.056 Uiso 1 1 calc R . .
C11 C 0.95009(18) 0.57279(10) 0.19785(10) 0.0175(4) Uani 1 1 d . . .
C12 C 1.0222(2) 0.60296(11) 0.14641(11) 0.0256(4) Uani 1 1 d . . .
H12A H 1.0319 0.6543 0.1433 0.031 Uiso 1 1 calc R . .
C13 C 1.0793(2) 0.55693(13) 0.10000(12) 0.0304(5) Uani 1 1 d . . .
H13A H 1.1287 0.5775 0.0666 0.036 Uiso 1 1 calc R . .
C14 C 1.0635(2) 0.48107(13) 0.10306(12) 0.0302(5) Uani 1 1 d . . .
H14A H 1.1037 0.4503 0.0725 0.036 Uiso 1 1 calc R . .
C15 C 0.9880(2) 0.45061(12) 0.15150(12) 0.0288(4) Uani 1 1 d . . .
H15A H 0.9753 0.3994 0.1527 0.035 Uiso 1 1 calc R . .
C16 C 0.9308(2) 0.49641(11) 0.19860(11) 0.0229(4) Uani 1 1 d . . .
H16A H 0.8793 0.4756 0.2308 0.028 Uiso 1 1 calc R . .
C17 C 1.01622(19) 0.69144(10) 0.30270(10) 0.0183(4) Uani 1 1 d . . .
C18 C 1.1532(2) 0.68114(12) 0.29400(14) 0.0336(5) Uani 1 1 d . . .
H18A H 1.1734 0.6451 0.2615 0.040 Uiso 1 1 calc R . .
C19 C 1.2597(2) 0.72415(14) 0.33339(15) 0.0404(6) Uani 1 1 d . . .
H19A H 1.3504 0.7176 0.3263 0.048 Uiso 1 1 calc R . .
C20 C 1.2313(2) 0.77651(12) 0.38289(12) 0.0318(5) Uani 1 1 d . . .
H20A H 1.3031 0.8039 0.4107 0.038 Uiso 1 1 calc R . .
C21 C 1.0963(2) 0.78825(12) 0.39107(12) 0.0291(5) Uani 1 1 d . . .
H21A H 1.0767 0.8244 0.4236 0.035 Uiso 1 1 calc R . .
C22 C 0.9895(2) 0.74636(12) 0.35085(11) 0.0271(4) Uani 1 1 d . . .
H22A H 0.8984 0.7552 0.3562 0.032 Uiso 1 1 calc R . .
C23 C 0.61247(19) 0.64100(10) 0.39814(10) 0.0183(4) Uani 1 1 d . . .
C24 C 0.6223(2) 0.71694(11) 0.41415(11) 0.0229(4) Uani 1 1 d . . .
H24A H 0.6570 0.7490 0.3825 0.028 Uiso 1 1 calc R . .
C25 C 0.5815(2) 0.74529(12) 0.47611(11) 0.0255(4) Uani 1 1 d . . .
H25A H 0.5887 0.7961 0.4856 0.031 Uiso 1 1 calc R . .
C26 C 0.5302(2) 0.69884(12) 0.52399(11) 0.0276(4) Uani 1 1 d . . .
H26A H 0.4995 0.7183 0.5647 0.033 Uiso 1 1 calc R . .
C27 C 0.5249(3) 0.62334(13) 0.51090(12) 0.0352(5) Uani 1 1 d . . .
H27A H 0.4946 0.5914 0.5442 0.042 Uiso 1 1 calc R . .
C28 C 0.5646(3) 0.59464(12) 0.44808(11) 0.0308(5) Uani 1 1 d . . .
H28A H 0.5590 0.5436 0.4394 0.037 Uiso 1 1 calc R . .
C29 C 0.55785(19) 0.51755(10) 0.30414(10) 0.0182(4) Uani 1 1 d . . .
C30 C 0.6243(2) 0.44875(11) 0.30741(10) 0.0219(4) Uani 1 1 d . . .
H30A H 0.7207 0.4467 0.3150 0.026 Uiso 1 1 calc R . .
C31 C 0.5479(2) 0.38329(11) 0.29942(11) 0.0276(4) Uani 1 1 d . . .
H31A H 0.5933 0.3376 0.3023 0.033 Uiso 1 1 calc R . .
C32 C 0.4042(2) 0.38577(12) 0.28721(11) 0.0300(5) Uani 1 1 d . . .
H32A H 0.3530 0.3419 0.2814 0.036 Uiso 1 1 calc R . .
C33 C 0.3368(2) 0.45377(13) 0.28369(12) 0.0309(5) Uani 1 1 d . . .
H33A H 0.2403 0.4555 0.2754 0.037 Uiso 1 1 calc R . .
C34 C 0.4132(2) 0.51938(12) 0.29250(11) 0.0255(4) Uani 1 1 d . . .
H34A H 0.3674 0.5649 0.2906 0.031 Uiso 1 1 calc R . .

loop_
_atom_site_aniso_label
_atom_site_aniso_U_11
_atom_site_aniso_U_22
_atom_site_aniso_U_33
_atom_site_aniso_U_23
_atom_site_aniso_U_13
_atom_site_aniso_U_12
Fe1 0.01582(14) 0.01547(13) 0.01419(13) -0.00013(9) 0.00073(10) 0.00192(9)
Fe2 0.01809(14) 0.01946(14) 0.01535(13) -0.00074(10) 0.00300(10) 0.00024(10)
P1 0.0145(2) 0.0157(2) 0.0149(2) -0.00003(17) 0.00173(16) 0.00069(17)
P2 0.0153(2) 0.0168(2) 0.0138(2) -0.00076(17) 0.00263(17) 0.00238(17)
S1 0.0160(2) 0.0269(2) 0.0192(2) -0.00088(18) 0.00228(17) 0.00450(18)
S2 0.0235(2) 0.0204(2) 0.0178(2) 0.00299(18) 0.00219(17) -0.00137(18)
N1 0.0151(7) 0.0196(7) 0.0151(7) 0.0026(6) 0.0021(6) 0.0028(6)
O1 0.0563(11) 0.0196(7) 0.0333(9) -0.0031(6) 0.0088(8) 0.0025(7)
O2 0.0342(9) 0.0388(9) 0.0282(8) -0.0022(7) -0.0069(7) 0.0012(7)
O3 0.0292(8) 0.0494(10) 0.0351(9) -0.0131(8) 0.0100(7) 0.0063(7)
O4 0.0799(14) 0.0290(9) 0.0281(9) -0.0025(7) 0.0165(9) -0.0158(9)
C1 0.0277(10) 0.0229(10) 0.0187(9) 0.0019(7) 0.0023(8) 0.0036(8)
C2 0.0253(10) 0.0234(10) 0.0229(10) -0.0017(8) 0.0050(8) -0.0002(8)
C3 0.0249(10) 0.0268(10) 0.0201(9) -0.0031(8) 0.0016(8) -0.0015(8)
C4 0.0367(12) 0.0278(11) 0.0173(9) -0.0033(8) 0.0077(8) -0.0010(9)
C5 0.0282(11) 0.0316(11) 0.0292(11) -0.0022(9) -0.0035(9) 0.0157(9)
C6 0.0382(12) 0.0223(10) 0.0279(11) 0.0027(8) -0.0069(9) 0.0080(9)
C7 0.0385(12) 0.0198(9) 0.0273(11) 0.0071(8) -0.0023(9) 0.0002(9)
C8 0.0209(9) 0.0306(10) 0.0153(9) 0.0041(8) 0.0017(7) 0.0040(8)
C9 0.0346(12) 0.0325(11) 0.0219(10) 0.0055(9) 0.0023(9) 0.0144(9)
C10 0.0280(12) 0.077(2) 0.0336(13) 0.0062(13) 0.0043(10) 0.0212(13)
C11 0.0141(8) 0.0213(9) 0.0167(8) -0.0009(7) 0.0020(7) 0.0017(7)
C12 0.0253(10) 0.0246(10) 0.0291(10) 0.0031(8) 0.0104(8) -0.0013(8)
C13 0.0289(11) 0.0369(12) 0.0297(11) 0.0036(9) 0.0166(9) 0.0006(9)
C14 0.0297(11) 0.0362(12) 0.0274(11) -0.0068(9) 0.0121(9) 0.0044(9)
C15 0.0375(12) 0.0227(10) 0.0287(11) -0.0044(8) 0.0124(9) -0.0007(9)
C16 0.0268(10) 0.0229(9) 0.0211(9) -0.0013(8) 0.0097(8) -0.0026(8)
C17 0.0169(9) 0.0174(8) 0.0187(9) 0.0015(7) -0.0012(7) 0.0001(7)
C18 0.0203(10) 0.0307(11) 0.0467(14) -0.0151(10) -0.0018(9) 0.0052(8)
C19 0.0160(10) 0.0438(14) 0.0578(16) -0.0159(12) -0.0020(10) 0.0028(9)
C20 0.0258(11) 0.0292(11) 0.0355(12) -0.0062(9) -0.0066(9) -0.0031(9)
C21 0.0301(11) 0.0297(11) 0.0269(11) -0.0105(9) 0.0034(9) -0.0015(9)
C22 0.0198(10) 0.0348(11) 0.0275(10) -0.0079(9) 0.0067(8) -0.0007(8)
C23 0.0171(9) 0.0224(9) 0.0152(8) -0.0028(7) 0.0026(7) 0.0018(7)
C24 0.0236(10) 0.0241(10) 0.0213(9) -0.0027(8) 0.0049(8) -0.0028(8)
C25 0.0257(10) 0.0264(10) 0.0241(10) -0.0078(8) 0.0044(8) -0.0011(8)
C26 0.0289(11) 0.0359(11) 0.0190(9) -0.0087(8) 0.0067(8) -0.0020(9)
C27 0.0538(15) 0.0347(12) 0.0215(11) -0.0024(9) 0.0184(10) -0.0083(11)
C28 0.0505(14) 0.0220(10) 0.0220(10) -0.0018(8) 0.0122(9) -0.0013(9)
C29 0.0208(9) 0.0214(9) 0.0130(8) -0.0005(7) 0.0051(7) -0.0008(7)
C30 0.0221(10) 0.0225(9) 0.0227(10) -0.0001(8) 0.0085(8) 0.0010(8)
C31 0.0383(12) 0.0214(10) 0.0259(10) -0.0017(8) 0.0131(9) -0.0030(9)
C32 0.0380(13) 0.0327(11) 0.0213(10) -0.0045(8) 0.0105(9) -0.0158(9)
C33 0.0219(10) 0.0436(13) 0.0272(11) -0.0021(9) 0.0047(8) -0.0088(9)
C34 0.0211(10) 0.0298(11) 0.0255(10) -0.0008(8) 0.0039(8) 0.0000(8)

loop_
_atom_type_symbol
_atom_type_description
_atom_type_scat_dispersion_real
_atom_type_scat_dispersion_imag
_atom_type_scat_source
C C 0.0033 0.0016 'International Tables Vol C Tables 4.2.6.8 and 6.1.1.4'
H H 0.0000 0.0000 'International Tables Vol C Tables 4.2.6.8 and 6.1.1.4'
N N 0.0061 0.0033 'International Tables Vol C Tables 4.2.6.8 and 6.1.1.4'
O O 0.0106 0.0060 'International Tables Vol C Tables 4.2.6.8 and 6.1.1.4'
P P 0.1023 0.0942 'International Tables Vol C Tables 4.2.6.8 and 6.1.1.4'
S S 0.1246 0.1234 'International Tables Vol C Tables 4.2.6.8 and 6.1.1.4'
Fe Fe 0.3463 0.8444 'International Tables Vol C Tables 4.2.6.8 and 6.1.1.4'

loop_
_geom_angle_atom_site_label_1
_geom_angle_atom_site_label_2
_geom_angle_atom_site_label_3
_geom_angle
_geom_angle_site_symmetry_1
_geom_angle_site_symmetry_3
_geom_angle_publ_flag
C1 Fe1 P1 101.41(7) . . ?
C1 Fe1 P2 104.21(6) . . ?
P1 Fe1 P2 71.683(18) . . ?
C1 Fe1 S1 98.62(7) . . ?
P1 Fe1 S1 158.77(2) . . ?
P2 Fe1 S1 96.65(2) . . ?
C1 Fe1 S2 95.24(7) . . ?
P1 Fe1 S2 97.72(2) . . ?
P2 Fe1 S2 159.26(2) . . ?
S1 Fe1 S2 87.34(2) . . ?
C1 Fe1 Fe2 137.63(6) . . ?
P1 Fe1 Fe2 111.375(16) . . ?
P2 Fe1 Fe2 110.960(17) . . ?
S1 Fe1 Fe2 55.269(14) . . ?
S2 Fe1 Fe2 55.323(15) . . ?
C3 Fe2 C4 89.09(9) . . ?
C3 Fe2 C2 97.74(9) . . ?
C4 Fe2 C2 97.17(9) . . ?
C3 Fe2 S1 163.30(6) . . ?
C4 Fe2 S1 92.37(7) . . ?
C2 Fe2 S1 98.58(7) . . ?
C3 Fe2 S2 85.75(7) . . ?
C4 Fe2 S2 152.33(7) . . ?
C2 Fe2 S2 110.45(7) . . ?
S1 Fe2 S2 85.25(2) . . ?
C3 Fe2 Fe1 109.78(6) . . ?
C4 Fe2 Fe1 103.36(6) . . ?
C2 Fe2 Fe1 145.59(6) . . ?
S1 Fe2 Fe1 53.742(15) . . ?
S2 Fe2 Fe1 53.728(14) . . ?
N1 P1 C11 108.52(8) . . ?
N1 P1 C17 103.99(8) . . ?
C11 P1 C17 103.53(9) . . ?
N1 P1 Fe1 94.73(5) . . ?
C11 P1 Fe1 119.83(6) . . ?
C17 P1 Fe1 123.83(6) . . ?
N1 P1 P2 40.55(5) . . ?
C11 P1 P2 125.95(6) . . ?
C17 P1 P2 123.77(6) . . ?
Fe1 P1 P2 54.188(16) . . ?
N1 P2 C29 106.08(8) . . ?
N1 P2 C23 107.93(8) . . ?
C29 P2 C23 100.10(8) . . ?
N1 P2 Fe1 94.89(5) . . ?
C29 P2 Fe1 123.56(6) . . ?
C23 P2 Fe1 122.45(6) . . ?
N1 P2 P1 40.76(5) . . ?
C29 P2 P1 126.26(6) . . ?
C23 P2 P1 126.72(6) . . ?
Fe1 P2 P1 54.129(16) . . ?
C5 S1 Fe1 108.95(8) . . ?
C5 S1 Fe2 110.58(7) . . ?
Fe1 S1 Fe2 70.989(17) . . ?
C7 S2 Fe1 110.04(8) . . ?
C7 S2 Fe2 110.92(7) . . ?
Fe1 S2 Fe2 70.949(17) . . ?
C8 N1 P2 125.49(12) . . ?
C8 N1 P1 128.87(13) . . ?
P2 N1 P1 98.70(8) . . ?
O1 C1 Fe1 171.82(18) . . ?
O2 C2 Fe2 177.29(19) . . ?
O3 C3 Fe2 176.78(18) . . ?
O4 C4 Fe2 173.09(18) . . ?
C6 C5 S1 116.78(15) . . ?
C7 C6 C5 115.50(17) . . ?
C6 C7 S2 116.42(15) . . ?
N1 C8 C9 114.51(16) . . ?
C10 C9 C8 123.6(2) . . ?
C16 C11 C12 118.57(17) . . ?
C16 C11 P1 121.58(14) . . ?
C12 C11 P1 119.60(15) . . ?
C13 C12 C11 120.44(19) . . ?
C14 C13 C12 120.33(19) . . ?
C13 C14 C15 119.93(19) . . ?
C14 C15 C16 120.1(2) . . ?
C11 C16 C15 120.51(18) . . ?
C22 C17 C18 118.15(18) . . ?
C22 C17 P1 118.22(15) . . ?
C18 C17 P1 123.60(15) . . ?
C19 C18 C17 120.7(2) . . ?
C20 C19 C18 120.1(2) . . ?
C21 C20 C19 119.8(2) . . ?
C20 C21 C22 120.15(19) . . ?
C21 C22 C17 121.01(19) . . ?
C28 C23 C24 117.60(17) . . ?
C28 C23 P2 121.83(15) . . ?
C24 C23 P2 120.46(14) . . ?
C25 C24 C23 121.15(18) . . ?
C26 C25 C24 120.53(19) . . ?
C27 C26 C25 119.30(19) . . ?
C26 C27 C28 120.3(2) . . ?
C23 C28 C27 121.05(19) . . ?
C30 C29 C34 118.76(18) . . ?
C30 C29 P2 122.82(14) . . ?
C34 C29 P2 118.38(15) . . ?
C31 C30 C29 120.63(19) . . ?
C32 C31 C30 120.1(2) . . ?
C33 C32 C31 119.82(19) . . ?
C32 C33 C34 120.1(2) . . ?
C33 C34 C29 120.53(19) . . ?

loop_
_geom_bond_atom_site_label_1
_geom_bond_atom_site_label_2
_geom_bond_distance
_geom_bond_site_symmetry_2
_geom_bond_publ_flag
Fe1 C1 1.745(2) . ?
Fe1 P1 2.2156(5) . ?
Fe1 P2 2.2172(5) . ?
Fe1 S1 2.2211(5) . ?
Fe1 S2 2.2212(5) . ?
Fe1 Fe2 2.6042(4) . ?
Fe2 C3 1.784(2) . ?
Fe2 C4 1.789(2) . ?
Fe2 C2 1.795(2) . ?
Fe2 S1 2.2637(5) . ?
Fe2 S2 2.2657(5) . ?
P1 N1 1.7143(15) . ?
P1 C11 1.8218(18) . ?
P1 C17 1.8348(19) . ?
P1 P2 2.5956(7) . ?
P2 N1 1.7069(15) . ?
P2 C29 1.8202(19) . ?
P2 C23 1.8408(18) . ?
S1 C5 1.836(2) . ?
S2 C7 1.830(2) . ?
N1 C8 1.476(2) . ?
O1 C1 1.156(2) . ?
O2 C2 1.146(2) . ?
O3 C3 1.137(2) . ?
O4 C4 1.140(3) . ?
C5 C6 1.518(3) . ?
C6 C7 1.514(3) . ?
C8 C9 1.487(3) . ?
C9 C10 1.315(3) . ?
C11 C16 1.386(3) . ?
C11 C12 1.398(3) . ?
C12 C13 1.384(3) . ?
C13 C14 1.374(3) . ?
C14 C15 1.379(3) . ?
C15 C16 1.391(3) . ?
C17 C22 1.387(3) . ?
C17 C18 1.394(3) . ?
C18 C19 1.390(3) . ?
C19 C20 1.378(3) . ?
C20 C21 1.376(3) . ?
C21 C22 1.386(3) . ?
C23 C28 1.390(3) . ?
C23 C24 1.396(3) . ?
C24 C25 1.381(3) . ?
C25 C26 1.379(3) . ?
C26 C27 1.377(3) . ?
C27 C28 1.392(3) . ?
C29 C30 1.393(3) . ?
C29 C34 1.394(3) . ?
C30 C31 1.387(3) . ?
C31 C32 1.385(3) . ?
C32 C33 1.384(3) . ?
C33 C34 1.389(3) . ?

loop_
_geom_torsion_atom_site_label_1
_geom_torsion_atom_site_label_2
_geom_torsion_atom_site_label_3
_geom_torsion_atom_site_label_4
_geom_torsion
_geom_torsion_site_symmetry_1
_geom_torsion_site_symmetry_2
_geom_torsion_site_symmetry_3
_geom_torsion_site_symmetry_4
_geom_torsion_publ_flag
C1 Fe1 Fe2 C3 122.38(12) . . . . ?
P1 Fe1 Fe2 C3 -15.72(7) . . . . ?
P2 Fe1 Fe2 C3 -93.51(7) . . . . ?
S1 Fe1 Fe2 C3 -176.92(7) . . . . ?
S2 Fe1 Fe2 C3 68.81(7) . . . . ?
C1 Fe1 Fe2 C4 -143.71(12) . . . . ?
P1 Fe1 Fe2 C4 78.19(7) . . . . ?
P2 Fe1 Fe2 C4 0.40(7) . . . . ?
S1 Fe1 Fe2 C4 -83.02(7) . . . . ?
S2 Fe1 Fe2 C4 162.71(8) . . . . ?
C1 Fe1 Fe2 C2 -18.71(16) . . . . ?
P1 Fe1 Fe2 C2 -156.81(12) . . . . ?
P2 Fe1 Fe2 C2 125.40(12) . . . . ?
S1 Fe1 Fe2 C2 41.98(12) . . . . ?
S2 Fe1 Fe2 C2 -72.28(12) . . . . ?
C1 Fe1 Fe2 S1 -60.69(10) . . . . ?
P1 Fe1 Fe2 S1 161.21(2) . . . . ?
P2 Fe1 Fe2 S1 83.42(2) . . . . ?
S2 Fe1 Fe2 S1 -114.26(2) . . . . ?
C1 Fe1 Fe2 S2 53.57(10) . . . . ?
P1 Fe1 Fe2 S2 -84.53(2) . . . . ?
P2 Fe1 Fe2 S2 -162.32(2) . . . . ?
S1 Fe1 Fe2 S2 114.26(2) . . . . ?
C1 Fe1 P1 N1 101.73(8) . . . . ?
P2 Fe1 P1 N1 0.37(5) . . . . ?
S1 Fe1 P1 N1 -58.61(8) . . . . ?
S2 Fe1 P1 N1 -161.30(5) . . . . ?
Fe2 Fe1 P1 N1 -105.60(5) . . . . ?
C1 Fe1 P1 C11 -143.75(10) . . . . ?
P2 Fe1 P1 C11 114.88(7) . . . . ?
S1 Fe1 P1 C11 55.91(10) . . . . ?
S2 Fe1 P1 C11 -46.78(7) . . . . ?
Fe2 Fe1 P1 C11 8.92(7) . . . . ?
C1 Fe1 P1 C17 -8.60(10) . . . . ?
P2 Fe1 P1 C17 -109.97(8) . . . . ?
S1 Fe1 P1 C17 -168.95(8) . . . . ?
S2 Fe1 P1 C17 88.36(8) . . . . ?
Fe2 Fe1 P1 C17 144.07(7) . . . . ?
C1 Fe1 P1 P2 101.37(7) . . . . ?
S1 Fe1 P1 P2 -58.98(6) . . . . ?
S2 Fe1 P1 P2 -161.67(2) . . . . ?
Fe2 Fe1 P1 P2 -105.966(19) . . . . ?
C1 Fe1 P2 N1 -97.90(9) . . . . ?
P1 Fe1 P2 N1 -0.37(5) . . . . ?
S1 Fe1 P2 N1 161.43(5) . . . . ?
S2 Fe1 P2 N1 61.29(8) . . . . ?
Fe2 Fe1 P2 N1 106.15(5) . . . . ?
C1 Fe1 P2 C29 149.12(10) . . . . ?
P1 Fe1 P2 C29 -113.35(8) . . . . ?
S1 Fe1 P2 C29 48.45(8) . . . . ?
S2 Fe1 P2 C29 -51.69(10) . . . . ?
Fe2 Fe1 P2 C29 -6.83(8) . . . . ?
C1 Fe1 P2 C23 16.96(10) . . . . ?
P1 Fe1 P2 C23 114.49(7) . . . . ?
S1 Fe1 P2 C23 -83.71(7) . . . . ?
S2 Fe1 P2 C23 176.15(8) . . . . ?
Fe2 Fe1 P2 C23 -138.99(7) . . . . ?
C1 Fe1 P2 P1 -97.53(7) . . . . ?
S1 Fe1 P2 P1 161.80(2) . . . . ?
S2 Fe1 P2 P1 61.66(6) . . . . ?
Fe2 Fe1 P2 P1 106.518(18) . . . . ?
C11 P1 P2 N1 75.88(11) . . . . ?
C17 P1 P2 N1 -70.48(11) . . . . ?
Fe1 P1 P2 N1 179.43(8) . . . . ?
N1 P1 P2 C29 -71.04(11) . . . . ?
C11 P1 P2 C29 4.84(11) . . . . ?
C17 P1 P2 C29 -141.52(10) . . . . ?
Fe1 P1 P2 C29 108.39(8) . . . . ?
N1 P1 P2 C23 73.90(11) . . . . ?
C11 P1 P2 C23 149.78(10) . . . . ?
C17 P1 P2 C23 3.42(11) . . . . ?
Fe1 P1 P2 C23 -106.66(8) . . . . ?
N1 P1 P2 Fe1 -179.43(8) . . . . ?
C11 P1 P2 Fe1 -103.56(7) . . . . ?
C17 P1 P2 Fe1 110.09(7) . . . . ?
C1 Fe1 S1 C5 37.58(10) . . . . ?
P1 Fe1 S1 C5 -161.90(9) . . . . ?
P2 Fe1 S1 C5 143.11(7) . . . . ?
S2 Fe1 S1 C5 -57.32(8) . . . . ?
Fe2 Fe1 S1 C5 -105.95(8) . . . . ?
C1 Fe1 S1 Fe2 143.53(7) . . . . ?
P1 Fe1 S1 Fe2 -55.95(6) . . . . ?
P2 Fe1 S1 Fe2 -110.939(19) . . . . ?
S2 Fe1 S1 Fe2 48.637(17) . . . . ?
C3 Fe2 S1 C5 113.9(2) . . . . ?
C4 Fe2 S1 C5 -151.40(10) . . . . ?
C2 Fe2 S1 C5 -53.78(10) . . . . ?
S2 Fe2 S1 C5 56.22(8) . . . . ?
Fe1 Fe2 S1 C5 103.74(8) . . . . ?
C3 Fe2 S1 Fe1 10.1(2) . . . . ?
C4 Fe2 S1 Fe1 104.86(7) . . . . ?
C2 Fe2 S1 Fe1 -157.52(7) . . . . ?
S2 Fe2 S1 Fe1 -47.521(17) . . . . ?
C1 Fe1 S2 C7 -40.98(10) . . . . ?
P1 Fe1 S2 C7 -143.27(8) . . . . ?
P2 Fe1 S2 C7 159.25(9) . . . . ?
S1 Fe1 S2 C7 57.44(8) . . . . ?
Fe2 Fe1 S2 C7 106.03(8) . . . . ?
C1 Fe1 S2 Fe2 -147.01(7) . . . . ?
P1 Fe1 S2 Fe2 110.700(18) . . . . ?
P2 Fe1 S2 Fe2 53.22(6) . . . . ?
S1 Fe1 S2 Fe2 -48.594(17) . . . . ?
C3 Fe2 S2 C7 136.78(10) . . . . ?
C4 Fe2 S2 C7 -143.34(17) . . . . ?
C2 Fe2 S2 C7 40.09(11) . . . . ?
S1 Fe2 S2 C7 -57.30(8) . . . . ?
Fe1 Fe2 S2 C7 -104.84(8) . . . . ?
C3 Fe2 S2 Fe1 -118.38(6) . . . . ?
C4 Fe2 S2 Fe1 -38.51(15) . . . . ?
C2 Fe2 S2 Fe1 144.93(7) . . . . ?
S1 Fe2 S2 Fe1 47.532(17) . . . . ?
C29 P2 N1 C8 -79.81(16) . . . . ?
C23 P2 N1 C8 26.76(17) . . . . ?
Fe1 P2 N1 C8 153.18(15) . . . . ?
P1 P2 N1 C8 152.72(19) . . . . ?
C29 P2 N1 P1 127.48(8) . . . . ?
C23 P2 N1 P1 -125.96(8) . . . . ?
Fe1 P2 N1 P1 0.46(7) . . . . ?
C11 P1 N1 C8 84.54(17) . . . . ?
C17 P1 N1 C8 -25.20(17) . . . . ?
Fe1 P1 N1 C8 -151.82(15) . . . . ?
P2 P1 N1 C8 -151.4(2) . . . . ?
C11 P1 N1 P2 -124.11(8) . . . . ?
C17 P1 N1 P2 126.15(8) . . . . ?
Fe1 P1 N1 P2 -0.46(7) . . . . ?
P1 Fe1 C1 O1 132.7(14) . . . . ?
P2 Fe1 C1 O1 -153.6(14) . . . . ?
S1 Fe1 C1 O1 -54.4(14) . . . . ?
S2 Fe1 C1 O1 33.7(14) . . . . ?
Fe2 Fe1 C1 O1 -7.9(14) . . . . ?
C3 Fe2 C2 O2 105(4) . . . . ?
C4 Fe2 C2 O2 15(4) . . . . ?
S1 Fe2 C2 O2 -78(4) . . . . ?
S2 Fe2 C2 O2 -166(4) . . . . ?
Fe1 Fe2 C2 O2 -111(4) . . . . ?
C4 Fe2 C3 O3 100(3) . . . . ?
C2 Fe2 C3 O3 3(3) . . . . ?
S1 Fe2 C3 O3 -164(3) . . . . ?
S2 Fe2 C3 O3 -107(3) . . . . ?
Fe1 Fe2 C3 O3 -156(3) . . . . ?
C3 Fe2 C4 O4 -45.8(18) . . . . ?
C2 Fe2 C4 O4 51.9(18) . . . . ?
S1 Fe2 C4 O4 150.8(18) . . . . ?
S2 Fe2 C4 O4 -124.9(17) . . . . ?
Fe1 Fe2 C4 O4 -155.9(18) . . . . ?
Fe1 S1 C5 C6 66.23(17) . . . . ?
Fe2 S1 C5 C6 -9.95(19) . . . . ?
S1 C5 C6 C7 -60.1(2) . . . . ?
C5 C6 C7 S2 59.0(2) . . . . ?
Fe1 S2 C7 C6 -65.04(17) . . . . ?
Fe2 S2 C7 C6 11.51(19) . . . . ?
P2 N1 C8 C9 150.91(15) . . . . ?
P1 N1 C8 C9 -64.7(2) . . . . ?
N1 C8 C9 C10 125.6(2) . . . . ?
N1 P1 C11 C16 18.77(18) . . . . ?
C17 P1 C11 C16 128.82(16) . . . . ?
Fe1 P1 C11 C16 -88.23(16) . . . . ?
P2 P1 C11 C16 -22.90(19) . . . . ?
N1 P1 C11 C12 -167.09(15) . . . . ?
C17 P1 C11 C12 -57.03(17) . . . . ?
Fe1 P1 C11 C12 85.91(16) . . . . ?
P2 P1 C11 C12 151.24(13) . . . . ?
C16 C11 C12 C13 -3.4(3) . . . . ?
P1 C11 C12 C13 -177.73(16) . . . . ?
C11 C12 C13 C14 1.2(3) . . . . ?
C12 C13 C14 C15 1.3(3) . . . . ?
C13 C14 C15 C16 -1.7(3) . . . . ?
C12 C11 C16 C15 3.1(3) . . . . ?
P1 C11 C16 C15 177.29(16) . . . . ?
C14 C15 C16 C11 -0.6(3) . . . . ?
N1 P1 C17 C22 -67.94(17) . . . . ?
C11 P1 C17 C22 178.68(16) . . . . ?
Fe1 P1 C17 C22 37.68(18) . . . . ?
P2 P1 C17 C22 -28.79(18) . . . . ?
N1 P1 C17 C18 110.28(18) . . . . ?
C11 P1 C17 C18 -3.1(2) . . . . ?
Fe1 P1 C17 C18 -144.09(16) . . . . ?
P2 P1 C17 C18 149.44(16) . . . . ?
C22 C17 C18 C19 0.9(3) . . . . ?
P1 C17 C18 C19 -177.34(19) . . . . ?
C17 C18 C19 C20 1.5(4) . . . . ?
C18 C19 C20 C21 -2.6(4) . . . . ?
C19 C20 C21 C22 1.5(4) . . . . ?
C20 C21 C22 C17 0.9(3) . . . . ?
C18 C17 C22 C21 -2.1(3) . . . . ?
P1 C17 C22 C21 176.25(17) . . . . ?
N1 P2 C23 C28 -92.89(18) . . . . ?
C29 P2 C23 C28 17.81(19) . . . . ?
Fe1 P2 C23 C28 158.94(15) . . . . ?
P1 P2 C23 C28 -134.13(16) . . . . ?
N1 P2 C23 C24 91.02(16) . . . . ?
C29 P2 C23 C24 -158.29(16) . . . . ?
Fe1 P2 C23 C24 -17.15(18) . . . . ?
P1 P2 C23 C24 49.77(18) . . . . ?
C28 C23 C24 C25 -2.1(3) . . . . ?
P2 C23 C24 C25 174.11(16) . . . . ?
C23 C24 C25 C26 0.2(3) . . . . ?
C24 C25 C26 C27 2.4(3) . . . . ?
C25 C26 C27 C28 -3.1(4) . . . . ?
C24 C23 C28 C27 1.5(3) . . . . ?
P2 C23 C28 C27 -174.72(19) . . . . ?
C26 C27 C28 C23 1.1(4) . . . . ?
N1 P2 C29 C30 -2.68(17) . . . . ?
C23 P2 C29 C30 -114.81(16) . . . . ?
Fe1 P2 C29 C30 104.64(15) . . . . ?
P1 P2 C29 C30 37.31(18) . . . . ?
N1 P2 C29 C34 179.71(14) . . . . ?
C23 P2 C29 C34 67.58(16) . . . . ?
Fe1 P2 C29 C34 -72.98(16) . . . . ?
P1 P2 C29 C34 -140.31(13) . . . . ?
C34 C29 C30 C31 -0.2(3) . . . . ?
P2 C29 C30 C31 -177.76(15) . . . . ?
C29 C30 C31 C32 0.7(3) . . . . ?
C30 C31 C32 C33 -0.6(3) . . . . ?
C31 C32 C33 C34 -0.1(3) . . . . ?
C32 C33 C34 C29 0.7(3) . . . . ?
C30 C29 C34 C33 -0.6(3) . . . . ?
P2 C29 C34 C33 177.14(15) . . . . ?
